data_4079861
loop_
_publ_author_name
'Amin, Jahangir'
'Chuckowree, Irina'
'Tizzard, Graham J.'
'Coles, Simon J.'
'Wang, Minghua'
'Bingham, John P.'
'Hartley, John A.'
'Spencer, John'

_publ_section_title
;
 Targeting Epidermal Growth Factor Receptor with Ferrocene-Based Kinase
 Inhibitors
;
_journal_issue 2
_journal_name_full Organometallics
_journal_page_first 509
_journal_paper_doi 10.1021/om300974d
_journal_volume 32
_journal_year 2013
_chemical_formula_moiety 'C26 H23 Fe N3 O2, H2 O'
_chemical_formula_sum 'C26 H25 Fe N3 O3'
_chemical_formula_weight 483.34
_chemical_name_systematic
;
 ?
;
_space_group_IT_number 14
_symmetry_cell_setting monoclinic
_symmetry_space_group_name_Hall '-P 2ybc'
_symmetry_space_group_name_H-M 'P 1 21/c 1'
_atom_sites_solution_hydrogens geom
_atom_sites_solution_primary direct
_atom_sites_solution_secondary difmap
_audit_creation_method SHELXL-97
_cell_angle_alpha 90.00
_cell_angle_beta 90.046(3)
_cell_angle_gamma 90.00
_cell_formula_units_Z 4
_cell_length_a 17.870(6)
_cell_length_b 7.225(2)
_cell_length_c 17.095(6)
_cell_measurement_reflns_used 6965
_cell_measurement_temperature 120(2)
_cell_measurement_theta_max 31.6
_cell_measurement_theta_min 2.2
_cell_volume 2207.1(12)
_computing_cell_refinement
;
CrystalClear-SM Expert 2.0 r4 (Rigaku, 2009)
;
_computing_data_collection
;
CrystalClear-SM Expert 2.0 r4 (Rigaku, 2009)
;
_computing_data_reduction
;
CrystalClear-SM Expert 2.0 r4 (Rigaku, 2009)
;
_computing_molecular_graphics 'OLEX2 (Dolomanov, Bourhis, Gildea, Howard & Puschmann, 2009)'
_computing_publication_material 'WINGX (Farrugia, 1998)'
_computing_structure_refinement 'SHELXL-97 (Sheldrick, 1997)'
_computing_structure_solution 'SHELXS-97 (Sheldrick, 1997)'
_diffrn_ambient_temperature 120
_diffrn_detector CCD
_diffrn_detector_area_resol_mean 28.5714
_diffrn_measured_fraction_theta_full 0.993
_diffrn_measured_fraction_theta_max 0.993
_diffrn_measurement_details
;
scan:
    Number of images: 175
               Slice: -60.0000 - 115.0000
         Image width: 1.0000
            Exp time: 1.0000
       Rotation axis: Omega
               Omega: 0.0000
               Kappa: 0.0000
                 Phi: 0.0000
                 XTD: 59.3987
              2theta: 30.1404
scan:
    Number of images: 120
               Slice: -60.0000 - 60.0000
         Image width: 1.0000
            Exp time: 1.0000
       Rotation axis: Omega
               Omega: 0.0000
               Kappa: -50.0000
                 Phi: 0.0000
                 XTD: 59.3987
              2theta: 30.1404
scan:
    Number of images: 120
               Slice: -60.0000 - 60.0000
         Image width: 1.0000
            Exp time: 1.0000
       Rotation axis: Omega
               Omega: 0.0000
               Kappa: -50.0000
                 Phi: 120.0000
                 XTD: 59.3987
              2theta: 30.1404
scan:
    Number of images: 120
               Slice: -60.0000 - 60.0000
         Image width: 1.0000
            Exp time: 1.0000
       Rotation axis: Omega
               Omega: 0.0000
               Kappa: -50.0000
                 Phi: 240.0000
                 XTD: 59.3987
              2theta: 30.1404

;
_diffrn_measurement_device
;
CrystalLogic Kappa (3 circle)
;
_diffrn_measurement_device_type
;
Rigaku Saturn724+ (2x2 bin mode)
;
_diffrn_measurement_method 'profile data from \w-scans'
_diffrn_measurement_specimen_support Loop
_diffrn_orient_matrix_type d*Trek
_diffrn_orient_matrix_UB_11 -0.039980
_diffrn_orient_matrix_UB_12 -0.041630
_diffrn_orient_matrix_UB_13 0.009499
_diffrn_orient_matrix_UB_21 0.100930
_diffrn_orient_matrix_UB_22 -0.093562
_diffrn_orient_matrix_UB_23 0.014758
_diffrn_orient_matrix_UB_31 0.001866
_diffrn_orient_matrix_UB_32 0.010672
_diffrn_orient_matrix_UB_33 0.054902
_diffrn_radiation_monochromator Synchrotron
_diffrn_radiation_type Synchrotron
_diffrn_radiation_wavelength 0.68890
_diffrn_reflns_av_R_equivalents 0.0338
_diffrn_reflns_av_sigmaI/netI 0.0412
_diffrn_reflns_limit_h_max 23
_diffrn_reflns_limit_h_min -23
_diffrn_reflns_limit_k_max 9
_diffrn_reflns_limit_k_min -7
_diffrn_reflns_limit_l_max 22
_diffrn_reflns_limit_l_min -21
_diffrn_reflns_number 21007
_diffrn_reflns_theta_full 26.57
_diffrn_reflns_theta_max 26.57
_diffrn_reflns_theta_min 2.97
_diffrn_source Synchrotron
_diffrn_source_current 40.0
_diffrn_source_power 2.0
_diffrn_source_voltage 50.0
_exptl_absorpt_coefficient_mu 0.718
_exptl_absorpt_correction_T_max 0.9929
_exptl_absorpt_correction_T_min 0.9448
_exptl_absorpt_correction_type multi-scan
_exptl_absorpt_process_details
;
CrystalClear-SM Expert 2.0 r4 (Rigaku, 2009)
;
_exptl_crystal_colour orange
_exptl_crystal_density_diffrn 1.455
_exptl_crystal_density_method 'not measured'
_exptl_crystal_description platelet
_exptl_crystal_F_000 1008
_exptl_crystal_size_max 0.08
_exptl_crystal_size_mid 0.06
_exptl_crystal_size_min 0.01
_refine_diff_density_max 0.320
_refine_diff_density_min -0.492
_refine_diff_density_rms 0.060
_refine_ls_extinction_method none
_refine_ls_goodness_of_fit_ref 1.105
_refine_ls_hydrogen_treatment mixed
_refine_ls_matrix_type full
_refine_ls_number_parameters 308
_refine_ls_number_reflns 5027
_refine_ls_number_restraints 3
_refine_ls_restrained_S_all 1.105
_refine_ls_R_factor_all 0.0448
_refine_ls_R_factor_gt 0.0357
_refine_ls_shift/su_max 0.000
_refine_ls_shift/su_mean 0.000
_refine_ls_structure_factor_coef Fsqd
_refine_ls_weighting_details 'calc w=1/[\s^2^(Fo^2^)+(0.0347P)^2^+1.4617P] where P=(Fo^2^+2Fc^2^)/3'
_refine_ls_weighting_scheme calc
_refine_ls_wR_factor_gt 0.0844
_refine_ls_wR_factor_ref 0.0925
_reflns_number_gt 4302
_reflns_number_total 5027
_reflns_threshold_expression >2\s(I)
_cod_data_source_file om300974d_si_002.cif
_cod_data_source_block 2010src0940dlsa_6c
_cod_depositor_comments
;
The following automatic conversions were performed:

'_exptl_absorpt_correction_type' value 'Multi-scan' changed to
'multi-scan' according to
/home/saulius/struct/CIF-dictionaries/cif_core.dic dictionary named
'cif_core.dic' version 2.4.2 from 2011-04-26.

Automatic conversion script
Id: cif_fix_values 1891 2012-01-12 08:04:46Z andrius 
;
_cod_original_cell_volume 2207.1(13)
_cod_original_sg_symbol_H-M 'P 21/c'
_cod_database_code 4079861

loop_
_symmetry_equiv_pos_as_xyz
'x, y, z'
'-x, y+1/2, -z+1/2'
'-x, -y, -z'
'x, -y-1/2, z-1/2'

loop_
_atom_site_label
_atom_site_type_symbol
_atom_site_fract_x
_atom_site_fract_y
_atom_site_fract_z
_atom_site_U_iso_or_equiv
_atom_site_adp_type
_atom_site_occupancy
_atom_site_symmetry_multiplicity
_atom_site_calc_flag
_atom_site_refinement_flags
C1 C 0.37590(12) 0.1122(3) 0.04249(12) 0.0335(5) Uani 1 1 d .
H1A H 0.3809 -0.0122 0.0598 0.040 Uiso 1 1 calc R
C2 C 0.43317(12) 0.2219(3) 0.00798(12) 0.0338(5) Uani 1 1 d .
H2 H 0.4831 0.1833 -0.0019 0.041 Uiso 1 1 calc R
C3 C 0.40300(12) 0.3978(3) -0.00902(11) 0.0301(4) Uani 1 1 d .
H3 H 0.4289 0.4985 -0.0323 0.036 Uiso 1 1 calc R
C4 C 0.32667(11) 0.3970(3) 0.01514(11) 0.0279(4) Uani 1 1 d .
H4 H 0.2927 0.4976 0.0109 0.033 Uiso 1 1 calc R
C5 C 0.31030(11) 0.2211(3) 0.04636(11) 0.0284(4) Uani 1 1 d .
H5 H 0.2633 0.1824 0.0665 0.034 Uiso 1 1 calc R
C6 C 0.38257(11) 0.5651(3) 0.18186(11) 0.0288(4) Uani 1 1 d .
H6 H 0.3532 0.6724 0.1723 0.035 Uiso 1 1 calc R
C7 C 0.45905(11) 0.5418(3) 0.16171(12) 0.0350(5) Uani 1 1 d .
H7 H 0.4898 0.6310 0.1366 0.042 Uiso 1 1 calc R
C8 C 0.48152(11) 0.3622(4) 0.18554(12) 0.0396(6) Uani 1 1 d .
H8 H 0.5299 0.3100 0.1791 0.048 Uiso 1 1 calc R
C9 C 0.41881(11) 0.2736(3) 0.22084(11) 0.0329(5) Uani 1 1 d .
H9 H 0.4182 0.1519 0.2419 0.040 Uiso 1 1 calc R
C10 C 0.35724(10) 0.3986(3) 0.21912(10) 0.0240(4) Uani 1 1 d .
C11 C 0.28238(10) 0.3701(3) 0.25328(10) 0.0209(4) Uani 1 1 d .
C12 C 0.27327(10) 0.2715(3) 0.32253(10) 0.0222(4) Uani 1 1 d .
H12 H 0.3158 0.2150 0.3459 0.027 Uiso 1 1 calc R
C13 C 0.20399(10) 0.2531(3) 0.35862(10) 0.0223(4) Uani 1 1 d .
H13 H 0.1994 0.1826 0.4053 0.027 Uiso 1 1 calc R
C14 C 0.14124(10) 0.3385(2) 0.32605(10) 0.0185(3) Uani 1 1 d .
C15 C 0.14950(10) 0.4377(2) 0.25612(10) 0.0198(4) Uani 1 1 d .
H15 H 0.1073 0.4962 0.2332 0.024 Uiso 1 1 calc R
C16 C 0.21882(10) 0.4509(3) 0.22019(10) 0.0210(4) Uani 1 1 d .
H16 H 0.2232 0.5163 0.1722 0.025 Uiso 1 1 calc R
C17 C 0.04632(10) 0.2869(2) 0.43230(10) 0.0192(3) Uani 1 1 d .
C18 C 0.07509(11) 0.2063(3) 0.55749(11) 0.0242(4) Uani 1 1 d .
H18 H 0.1131 0.1755 0.5941 0.029 Uiso 1 1 calc R
C19 C -0.04853(10) 0.2476(2) 0.53111(10) 0.0201(4) Uani 1 1 d .
C20 C -0.12373(10) 0.2495(3) 0.55708(10) 0.0210(4) Uani 1 1 d .
H20 H -0.1350 0.2220 0.6101 0.025 Uiso 1 1 calc R
C21 C -0.18008(10) 0.2909(2) 0.50598(10) 0.0208(4) Uani 1 1 d .
C22 C -0.16354(10) 0.3284(2) 0.42582(10) 0.0201(4) Uani 1 1 d .
C23 C -0.09101(10) 0.3273(2) 0.39984(10) 0.0197(4) Uani 1 1 d .
H23 H -0.0805 0.3523 0.3464 0.024 Uiso 1 1 calc R
C24 C -0.03169(10) 0.2889(2) 0.45258(10) 0.0191(3) Uani 1 1 d .
C25 C -0.27417(11) 0.2715(3) 0.60426(11) 0.0290(4) Uani 1 1 d .
H25A H -0.2637 0.1426 0.6183 0.043 Uiso 1 1 calc R
H25B H -0.3276 0.2967 0.6111 0.043 Uiso 1 1 calc R
H25C H -0.2451 0.3542 0.6381 0.043 Uiso 1 1 calc R
C26 C -0.21122(11) 0.4314(3) 0.30329(11) 0.0269(4) Uani 1 1 d .
H26A H -0.1812 0.5447 0.3064 0.040 Uiso 1 1 calc R
H26B H -0.2591 0.4587 0.2778 0.040 Uiso 1 1 calc R
H26C H -0.1841 0.3380 0.2729 0.040 Uiso 1 1 calc R
N1 N 0.06787(8) 0.3293(2) 0.35739(8) 0.0196(3) Uani 1 1 d .
H1 H 0.0314 0.3539 0.3244 0.024 Uiso 1 1 calc R
N2 N 0.09875(9) 0.2453(2) 0.48453(9) 0.0223(3) Uani 1 1 d .
N3 N 0.00647(9) 0.2053(2) 0.58447(9) 0.0228(3) Uani 1 1 d .
O1 O -0.25387(7) 0.30242(19) 0.52430(7) 0.0251(3) Uani 1 1 d .
O2 O -0.22468(7) 0.36250(18) 0.38059(7) 0.0238(3) Uani 1 1 d .
Fe1 Fe 0.395078(14) 0.34604(4) 0.107801(15) 0.02210(9) Uani 1 1 d .
O1W O -0.03318(8) 0.0611(2) 0.72759(8) 0.0280(3) Uani 1 1 d D
H1WA H -0.0210(16) 0.114(3) 0.6849(12) 0.057(9) Uiso 1 1 d D
H1WB H -0.0427(17) -0.050(2) 0.7177(16) 0.069(10) Uiso 1 1 d D

loop_
_atom_site_aniso_label
_atom_site_aniso_U_11
_atom_site_aniso_U_22
_atom_site_aniso_U_33
_atom_site_aniso_U_23
_atom_site_aniso_U_13
_atom_site_aniso_U_12
C1 0.0414(12) 0.0286(11) 0.0306(11) -0.0033(9) 0.0053(9) -0.0010(9)
C2 0.0304(10) 0.0422(12) 0.0290(11) -0.0072(9) 0.0098(8) 0.0006(9)
C3 0.0351(11) 0.0377(11) 0.0175(9) 0.0016(8) 0.0050(7) -0.0090(9)
C4 0.0290(10) 0.0364(11) 0.0181(9) 0.0011(8) -0.0052(7) -0.0002(8)
C5 0.0270(9) 0.0369(11) 0.0211(9) -0.0023(8) 0.0002(7) -0.0089(8)
C6 0.0299(10) 0.0358(11) 0.0205(9) -0.0056(8) 0.0044(7) -0.0103(8)
C7 0.0267(10) 0.0553(14) 0.0230(10) -0.0049(10) 0.0015(8) -0.0162(10)
C8 0.0180(9) 0.0770(18) 0.0240(10) 0.0019(11) -0.0028(7) -0.0007(10)
C9 0.0249(10) 0.0526(14) 0.0213(10) 0.0072(9) -0.0013(7) 0.0042(9)
C10 0.0216(9) 0.0356(11) 0.0149(8) -0.0003(8) -0.0006(6) -0.0039(8)
C11 0.0232(8) 0.0240(9) 0.0154(8) -0.0029(7) 0.0025(6) -0.0023(7)
C12 0.0233(9) 0.0258(9) 0.0174(8) -0.0002(7) 0.0002(7) 0.0019(7)
C13 0.0271(9) 0.0240(9) 0.0158(8) 0.0027(7) 0.0018(7) 0.0003(7)
C14 0.0215(8) 0.0189(8) 0.0152(8) -0.0022(7) 0.0032(6) -0.0023(7)
C15 0.0230(8) 0.0205(9) 0.0159(8) -0.0005(7) -0.0001(6) -0.0007(7)
C16 0.0257(9) 0.0235(9) 0.0137(8) 0.0015(7) 0.0017(6) -0.0021(7)
C17 0.0251(9) 0.0162(8) 0.0162(8) -0.0013(6) 0.0025(6) -0.0026(7)
C18 0.0268(9) 0.0285(10) 0.0173(9) 0.0026(7) -0.0005(7) -0.0021(8)
C19 0.0254(9) 0.0176(8) 0.0172(8) -0.0007(7) 0.0017(7) -0.0028(7)
C20 0.0266(9) 0.0218(9) 0.0148(8) -0.0001(7) 0.0039(7) -0.0030(7)
C21 0.0236(9) 0.0181(8) 0.0208(9) -0.0022(7) 0.0052(7) -0.0030(7)
C22 0.0256(9) 0.0169(8) 0.0176(8) -0.0018(7) -0.0004(7) -0.0008(7)
C23 0.0254(9) 0.0197(9) 0.0141(8) -0.0007(7) 0.0030(6) -0.0010(7)
C24 0.0246(9) 0.0160(8) 0.0166(8) -0.0013(6) 0.0039(6) -0.0016(7)
C25 0.0302(10) 0.0358(11) 0.0210(9) -0.0031(8) 0.0092(7) -0.0044(8)
C26 0.0314(10) 0.0295(10) 0.0197(9) 0.0037(8) -0.0006(7) 0.0018(8)
N1 0.0198(7) 0.0251(8) 0.0140(7) 0.0019(6) 0.0017(5) 0.0000(6)
N2 0.0249(8) 0.0260(8) 0.0160(7) 0.0002(6) 0.0017(6) -0.0016(6)
N3 0.0268(8) 0.0256(8) 0.0161(7) 0.0023(6) 0.0019(6) -0.0025(6)
O1 0.0228(6) 0.0311(7) 0.0212(7) 0.0011(5) 0.0053(5) -0.0007(5)
O2 0.0238(6) 0.0288(7) 0.0187(6) 0.0014(5) 0.0014(5) 0.0021(5)
Fe1 0.01825(14) 0.03042(16) 0.01763(14) 0.00103(11) 0.00206(9) -0.00092(10)
O1W 0.0336(8) 0.0351(8) 0.0154(7) -0.0011(6) 0.0035(5) -0.0080(6)

loop_
_atom_type_symbol
_atom_type_description
_atom_type_scat_dispersion_real
_atom_type_scat_dispersion_imag
_atom_type_scat_source
C C 0.0033 0.0016 'International Tables Vol C Tables 4.2.6.8 and 6.1.1.4'
H H 0.0000 0.0000 'International Tables Vol C Tables 4.2.6.8 and 6.1.1.4'
N N 0.0061 0.0033 'International Tables Vol C Tables 4.2.6.8 and 6.1.1.4'
O O 0.0106 0.0060 'International Tables Vol C Tables 4.2.6.8 and 6.1.1.4'
Fe Fe 0.3463 0.8444 'International Tables Vol C Tables 4.2.6.8 and 6.1.1.4'

loop_
_geom_angle_atom_site_label_1
_geom_angle_atom_site_label_2
_geom_angle_atom_site_label_3
_geom_angle
C5 C1 C2 107.82(19)
C5 C1 Fe1 69.79(12)
C2 C1 Fe1 69.35(12)
C5 C1 H1A 126.1
C2 C1 H1A 126.1
Fe1 C1 H1A 126.3
C3 C2 C1 108.21(19)
C3 C2 Fe1 69.48(12)
C1 C2 Fe1 70.03(12)
C3 C2 H2 125.9
C1 C2 H2 125.9
Fe1 C2 H2 126.2
C2 C3 C4 107.58(18)
C2 C3 Fe1 70.09(12)
C4 C3 Fe1 69.38(11)
C2 C3 H3 126.2
C4 C3 H3 126.2
Fe1 C3 H3 125.9
C5 C4 C3 108.22(18)
C5 C4 Fe1 70.53(11)
C3 C4 Fe1 69.63(11)
C5 C4 H4 125.9
C3 C4 H4 125.9
Fe1 C4 H4 125.5
C4 C5 C1 108.17(18)
C4 C5 Fe1 69.13(11)
C1 C5 Fe1 69.94(12)
C4 C5 H5 125.9
C1 C5 H5 125.9
Fe1 C5 H5 126.6
C7 C6 C10 108.20(19)
C7 C6 Fe1 69.59(12)
C10 C6 Fe1 70.11(11)
C7 C6 H6 125.9
C10 C6 H6 125.9
Fe1 C6 H6 126.0
C8 C7 C6 108.14(19)
C8 C7 Fe1 69.73(13)
C6 C7 Fe1 69.66(11)
C8 C7 H7 125.9
C6 C7 H7 125.9
Fe1 C7 H7 126.3
C7 C8 C9 108.06(19)
C7 C8 Fe1 69.58(11)
C9 C8 Fe1 69.81(11)
C7 C8 H8 126.0
C9 C8 H8 126.0
Fe1 C8 H8 126.2
C10 C9 C8 108.3(2)
C10 C9 Fe1 70.04(11)
C8 C9 Fe1 69.37(12)
C10 C9 H9 125.8
C8 C9 H9 125.8
Fe1 C9 H9 126.3
C9 C10 C6 107.28(17)
C9 C10 C11 127.19(18)
C6 C10 C11 125.43(18)
C9 C10 Fe1 69.33(11)
C6 C10 Fe1 68.88(11)
C11 C10 Fe1 129.79(13)
C12 C11 C16 117.58(16)
C12 C11 C10 121.03(16)
C16 C11 C10 121.26(16)
C13 C12 C11 122.12(17)
C13 C12 H12 118.9
C11 C12 H12 118.9
C12 C13 C14 119.74(17)
C12 C13 H13 120.1
C14 C13 H13 120.1
C13 C14 C15 118.77(16)
C13 C14 N1 124.84(16)
C15 C14 N1 116.37(15)
C16 C15 C14 120.53(16)
C16 C15 H15 119.7
C14 C15 H15 119.7
C15 C16 C11 121.22(16)
C15 C16 H16 119.4
C11 C16 H16 119.4
N2 C17 N1 118.65(16)
N2 C17 C24 121.60(16)
N1 C17 C24 119.74(16)
N3 C18 N2 128.43(17)
N3 C18 H18 115.8
N2 C18 H18 115.8
N3 C19 C24 121.77(16)
N3 C19 C20 118.19(16)
C24 C19 C20 120.04(16)
C21 C20 C19 120.07(16)
C21 C20 H20 120.0
C19 C20 H20 120.0
O1 C21 C20 125.55(16)
O1 C21 C22 114.29(16)
C20 C21 C22 120.15(16)
O2 C22 C23 125.18(16)
O2 C22 C21 114.40(16)
C23 C22 C21 120.43(16)
C22 C23 C24 120.11(16)
C22 C23 H23 119.9
C24 C23 H23 119.9
C19 C24 C23 119.16(16)
C19 C24 C17 115.86(16)
C23 C24 C17 124.98(16)
O1 C25 H25A 109.5
O1 C25 H25B 109.5
H25A C25 H25B 109.5
O1 C25 H25C 109.5
H25A C25 H25C 109.5
H25B C25 H25C 109.5
O2 C26 H26A 109.5
O2 C26 H26B 109.5
H26A C26 H26B 109.5
O2 C26 H26C 109.5
H26A C26 H26C 109.5
H26B C26 H26C 109.5
C17 N1 C14 128.56(15)
C17 N1 H1 115.7
C14 N1 H1 115.7
C17 N2 C18 116.62(16)
C18 N3 C19 115.72(15)
C21 O1 C25 117.21(15)
C22 O2 C26 116.86(14)
C4 Fe1 C3 41.00(8)
C4 Fe1 C7 124.29(9)
C3 Fe1 C7 106.06(9)
C4 Fe1 C6 106.09(9)
C3 Fe1 C6 118.30(9)
C7 Fe1 C6 40.76(8)
C4 Fe1 C8 162.06(9)
C3 Fe1 C8 125.10(9)
C7 Fe1 C8 40.69(10)
C6 Fe1 C8 68.57(10)
C4 Fe1 C2 68.26(9)
C3 Fe1 C2 40.44(9)
C7 Fe1 C2 119.65(9)
C6 Fe1 C2 153.55(9)
C8 Fe1 C2 108.44(9)
C4 Fe1 C9 154.95(8)
C3 Fe1 C9 163.42(8)
C7 Fe1 C9 68.57(9)
C6 Fe1 C9 68.59(9)
C8 Fe1 C9 40.82(8)
C2 Fe1 C9 127.37(9)
C4 Fe1 C5 40.34(8)
C3 Fe1 C5 68.33(8)
C7 Fe1 C5 161.86(9)
C6 Fe1 C5 125.31(8)
C8 Fe1 C5 156.46(10)
C2 Fe1 C5 68.03(8)
C9 Fe1 C5 121.55(9)
C4 Fe1 C1 68.00(9)
C3 Fe1 C1 68.26(9)
C7 Fe1 C1 155.48(9)
C6 Fe1 C1 163.28(8)
C8 Fe1 C1 121.80(10)
C2 Fe1 C1 40.62(8)
C9 Fe1 C1 109.71(10)
C5 Fe1 C1 40.27(9)
C4 Fe1 C10 119.33(8)
C3 Fe1 C10 153.77(9)
C7 Fe1 C10 68.77(8)
C6 Fe1 C10 41.01(8)
C8 Fe1 C10 68.64(8)
C2 Fe1 C10 164.49(9)
C9 Fe1 C10 40.63(8)
C5 Fe1 C10 108.18(8)
C1 Fe1 C10 126.90(8)
H1WA O1W H1WB 108(2)

loop_
_geom_bond_atom_site_label_1
_geom_bond_atom_site_label_2
_geom_bond_distance
C1 C5 1.413(3)
C1 C2 1.423(3)
C1 Fe1 2.054(2)
C1 H1A 0.9500
C2 C3 1.411(3)
C2 Fe1 2.045(2)
C2 H2 0.9500
C3 C4 1.425(3)
C3 Fe1 2.037(2)
C3 H3 0.9500
C4 C5 1.409(3)
C4 Fe1 2.0336(19)
C4 H4 0.9500
C5 Fe1 2.052(2)
C5 H5 0.9500
C6 C7 1.420(3)
C6 C10 1.435(3)
C6 Fe1 2.039(2)
C6 H6 0.9500
C7 C8 1.418(4)
C7 Fe1 2.038(2)
C7 H7 0.9500
C8 C9 1.425(3)
C8 Fe1 2.040(2)
C8 H8 0.9500
C9 C10 1.424(3)
C9 Fe1 2.046(2)
C9 H9 0.9500
C10 C11 1.475(2)
C10 Fe1 2.0555(19)
C11 C12 1.391(3)
C11 C16 1.397(3)
C12 C13 1.390(3)
C12 H12 0.9500
C13 C14 1.395(3)
C13 H13 0.9500
C14 C15 1.402(2)
C14 N1 1.418(2)
C15 C16 1.386(2)
C15 H15 0.9500
C16 H16 0.9500
C17 N2 1.328(2)
C17 N1 1.372(2)
C17 C24 1.437(2)
C18 N3 1.310(2)
C18 N2 1.347(2)
C18 H18 0.9500
C19 N3 1.375(2)
C19 C24 1.408(2)
C19 C20 1.416(3)
C20 C21 1.366(3)
C20 H20 0.9500
C21 O1 1.358(2)
C21 C22 1.428(2)
C22 O2 1.360(2)
C22 C23 1.370(3)
C23 C24 1.418(3)
C23 H23 0.9500
C25 O1 1.432(2)
C25 H25A 0.9800
C25 H25B 0.9800
C25 H25C 0.9800
C26 O2 1.433(2)
C26 H26A 0.9800
C26 H26B 0.9800
C26 H26C 0.9800
N1 H1 0.8800
O1W H1WA 0.850(16)
O1W H1WB 0.835(17)

loop_
_geom_hbond_atom_site_label_D
_geom_hbond_atom_site_label_H
_geom_hbond_atom_site_label_A
_geom_hbond_distance_DH
_geom_hbond_distance_HA
_geom_hbond_distance_DA
_geom_hbond_angle_DHA
_geom_hbond_site_symmetry_A
N1 H1 O1W 0.88 2.11 2.967(2) 165.1 4_565
O1W H1WA N3 0.850(16) 1.905(17) 2.752(2) 174(3) .
O1W H1WB N1 0.835(17) 2.44(2) 3.232(2) 160(3) 3_556
